data_7245607
loop_
_publ_author_name
'Wang, Kai-Kai'
'Li, Yan-Li'
'Wang, Ming-Yue'
'Jing, Jun'
'Wang, Zhan-Yong'
'Chen, Rongxiang'

_publ_section_title
;
 [3 + 2] cycloaddition of nonstabilized azomethine ylides and
 2-benzothiazolamines to access imidazolidine derivatives
;
_journal_issue 44
_journal_name_full 'RSC Advances'
_journal_page_first 28295
_journal_page_last 28298
_journal_paper_doi 10.1039/D2RA04616D
_journal_volume 12
_journal_year 2022
_chemical_formula_sum 'C23 H20 Br N3 S'
_chemical_formula_weight 450.39
_space_group_crystal_system triclinic
_space_group_IT_number 2
_space_group_name_Hall '-P 1'
_space_group_name_H-M_alt 'P -1'
_atom_sites_solution_hydrogens geom
_audit_creation_method SHELXL-2014/7
_audit_update_record
;
2022-06-28 deposited with the CCDC.	2022-09-29 downloaded from the CCDC.
;
_cell_angle_alpha 64.078(2)
_cell_angle_beta 82.620(2)
_cell_angle_gamma 83.522(2)
_cell_formula_units_Z 2
_cell_length_a 9.0251(10)
_cell_length_b 11.4612(13)
_cell_length_c 11.5392(13)
_cell_measurement_reflns_used 1763
_cell_measurement_temperature 296(2)
_cell_measurement_theta_max 24.00
_cell_measurement_theta_min 2.88
_cell_volume 1062.5(2)
_computing_cell_refinement 'Bruker SMART'
_computing_data_collection 'Bruker SMART'
_computing_data_reduction 'Bruker SAINT'
_computing_molecular_graphics 'Bruker SHELXTL'
_computing_publication_material 'Bruker SHELXTL'
_computing_structure_refinement 'SHELXL-2014/7 (Sheldrick, 2014)'
_computing_structure_solution 'Bruker SHELXTL'
_diffrn_ambient_temperature 296(2)
_diffrn_measured_fraction_theta_full 0.991
_diffrn_measured_fraction_theta_max 0.991
_diffrn_measurement_device_type 'CCD area detector'
_diffrn_measurement_method 'phi and omega scans'
_diffrn_radiation_type MoK\a
_diffrn_radiation_wavelength 0.71073
_diffrn_reflns_av_R_equivalents 0.0145
_diffrn_reflns_av_unetI/netI 0.0348
_diffrn_reflns_Laue_measured_fraction_full 0.991
_diffrn_reflns_Laue_measured_fraction_max 0.991
_diffrn_reflns_limit_h_max 10
_diffrn_reflns_limit_h_min -10
_diffrn_reflns_limit_k_max 13
_diffrn_reflns_limit_k_min -8
_diffrn_reflns_limit_l_max 13
_diffrn_reflns_limit_l_min -12
_diffrn_reflns_number 5465
_diffrn_reflns_point_group_measured_fraction_full 0.991
_diffrn_reflns_point_group_measured_fraction_max 0.991
_diffrn_reflns_theta_full 24.999
_diffrn_reflns_theta_max 24.999
_diffrn_reflns_theta_min 3.114
_exptl_absorpt_coefficient_mu 2.046
_exptl_absorpt_correction_type none
_exptl_crystal_colour COLORLESS
_exptl_crystal_density_diffrn 1.408
_exptl_crystal_description BLOCK
_exptl_crystal_F_000 460
_exptl_crystal_size_max 0.260
_exptl_crystal_size_mid 0.250
_exptl_crystal_size_min 0.220
_refine_diff_density_max 0.255
_refine_diff_density_min -0.481
_refine_diff_density_rms 0.044
_refine_ls_extinction_method none
_refine_ls_goodness_of_fit_ref 0.993
_refine_ls_hydrogen_treatment constr
_refine_ls_matrix_type full
_refine_ls_number_parameters 253
_refine_ls_number_reflns 3717
_refine_ls_number_restraints 0
_refine_ls_restrained_S_all 0.993
_refine_ls_R_factor_all 0.0738
_refine_ls_R_factor_gt 0.0412
_refine_ls_shift/su_max 0.000
_refine_ls_shift/su_mean 0.000
_refine_ls_structure_factor_coef Fsqd
_refine_ls_weighting_details 'w=1/[\s^2^(Fo^2^)+(0.0448P)^2^+0.3115P] where P=(Fo^2^+2Fc^2^)/3'
_refine_ls_weighting_scheme calc
_refine_ls_wR_factor_gt 0.0896
_refine_ls_wR_factor_ref 0.0989
_reflns_Friedel_coverage 0.000
_reflns_number_gt 2504
_reflns_number_total 3717
_reflns_threshold_expression 'I > 2\s(I)'
_cod_data_source_file d2ra04616d2.cif
_cod_data_source_block 1
_cod_database_code 7245607
_shelx_shelxl_version_number 2014/7
_shelx_space_group_comment
; 
The symmetry employed for this shelxl refinement is uniquely defined 
by the following loop, which should always be used as a source of 
symmetry information in preference to the above space-group names. 
They are only intended as comments. 
;
_shelx_estimated_absorpt_t_min 0.618
_shelx_estimated_absorpt_t_max 0.662

loop_
_space_group_symop_operation_xyz
'x, y, z'
'-x, -y, -z'

loop_
_atom_site_label
_atom_site_type_symbol
_atom_site_fract_x
_atom_site_fract_y
_atom_site_fract_z
_atom_site_U_iso_or_equiv
_atom_site_adp_type
_atom_site_occupancy
_atom_site_site_symmetry_order
_atom_site_calc_flag
_atom_site_refinement_flags_posn
_atom_site_refinement_flags_adp
_atom_site_refinement_flags_occupancy
_atom_site_disorder_assembly
_atom_site_disorder_group
Br1 Br 0.22317(5) 0.60164(5) 1.06520(3) 0.1109(2) Uani 1 1 d . . . . .
S1 S 0.11853(9) 0.38676(7) 0.65179(7) 0.0605(2) Uani 1 1 d . . . . .
N2 N 0.2863(2) 0.5753(2) 0.47055(19) 0.0488(5) Uani 1 1 d . . . . .
N3 N 0.3206(2) 0.7694(2) 0.2951(2) 0.0541(6) Uani 1 1 d . . . . .
N1 N 0.3083(3) 0.3724(2) 0.4673(2) 0.0613(6) Uani 1 1 d . . . . .
C11 C 0.2095(3) 0.6516(2) 0.6444(2) 0.0420(6) Uani 1 1 d . . . . .
C10 C 0.2034(3) 0.6758(2) 0.5054(2) 0.0458(6) Uani 1 1 d . . . . .
H10 H 0.0987 0.6839 0.4871 0.055 Uiso 1 1 calc R U . . .
C7 C 0.2487(3) 0.4519(3) 0.5161(2) 0.0472(6) Uani 1 1 d . . . . .
C16 C 0.3428(3) 0.6186(3) 0.7012(2) 0.0509(7) Uani 1 1 d . . . . .
H16 H 0.4308 0.6076 0.6544 0.061 Uiso 1 1 calc R U . . .
C12 C 0.0806(3) 0.6679(3) 0.7155(3) 0.0558(7) Uani 1 1 d . . . . .
H12 H -0.0102 0.6896 0.6786 0.067 Uiso 1 1 calc R U . . .
C9 C 0.2816(3) 0.7963(3) 0.4081(2) 0.0544(7) Uani 1 1 d . . . . .
H9A H 0.2151 0.8740 0.3877 0.065 Uiso 1 1 calc R U . . .
H9B H 0.3704 0.8071 0.4408 0.065 Uiso 1 1 calc R U . . .
C15 C 0.3470(3) 0.6018(3) 0.8263(3) 0.0595(8) Uani 1 1 d . . . . .
H15 H 0.4367 0.5775 0.8650 0.071 Uiso 1 1 calc R U . . .
C14 C 0.2172(4) 0.6215(3) 0.8932(3) 0.0594(8) Uani 1 1 d . . . . .
C8 C 0.3767(3) 0.6347(3) 0.3478(2) 0.0555(7) Uani 1 1 d . . . . .
H8A H 0.4821 0.6265 0.3609 0.067 Uiso 1 1 calc R U . . .
H8B H 0.3630 0.5952 0.2911 0.067 Uiso 1 1 calc R U . . .
C13 C 0.0842(4) 0.6525(3) 0.8403(3) 0.0651(8) Uani 1 1 d . . . . .
H13 H -0.0033 0.6631 0.8878 0.078 Uiso 1 1 calc R U . . .
C5 C 0.1466(4) 0.2391(3) 0.6411(3) 0.0632(8) Uani 1 1 d . . . . .
C6 C 0.2513(4) 0.2509(3) 0.5377(3) 0.0653(8) Uani 1 1 d . . . . .
C18 C 0.3714(3) 0.9917(3) 0.1364(3) 0.0619(8) Uani 1 1 d . . . . .
C23 C 0.2604(4) 1.0256(3) 0.0557(3) 0.0695(9) Uani 1 1 d . . . . .
H23 H 0.2217 0.9609 0.0425 0.083 Uiso 1 1 calc R U . . .
C17 C 0.4326(3) 0.8537(3) 0.2012(3) 0.0711(9) Uani 1 1 d . . . . .
H17A H 0.4657 0.8219 0.1362 0.085 Uiso 1 1 calc R U . . .
H17B H 0.5189 0.8502 0.2451 0.085 Uiso 1 1 calc R U . . .
C4 C 0.0788(4) 0.1236(3) 0.7174(4) 0.0893(11) Uani 1 1 d . . . . .
H4 H 0.0073 0.1174 0.7851 0.107 Uiso 1 1 calc R U . . .
C22 C 0.2032(5) 1.1517(4) -0.0070(4) 0.0898(11) Uani 1 1 d . . . . .
H22 H 0.1266 1.1705 -0.0604 0.108 Uiso 1 1 calc R U . . .
C1 C 0.2916(5) 0.1431(4) 0.5116(5) 0.0983(12) Uani 1 1 d . . . . .
H1 H 0.3613 0.1482 0.4431 0.118 Uiso 1 1 calc R U . . .
C3 C 0.1199(7) 0.0195(4) 0.6901(6) 0.1198(17) Uani 1 1 d . . . . .
H3 H 0.0760 -0.0589 0.7400 0.144 Uiso 1 1 calc R U . . .
C21 C 0.2567(6) 1.2457(5) 0.0083(5) 0.1079(15) Uani 1 1 d . . . . .
H21 H 0.2188 1.3310 -0.0358 0.129 Uiso 1 1 calc R U . . .
C19 C 0.4250(5) 1.0893(5) 0.1525(4) 0.1043(13) Uani 1 1 d . . . . .
H19 H 0.5008 1.0709 0.2066 0.125 Uiso 1 1 calc R U . . .
C2 C 0.2249(6) 0.0287(5) 0.5903(7) 0.1217(18) Uani 1 1 d . . . . .
H2 H 0.2522 -0.0444 0.5751 0.146 Uiso 1 1 calc R U . . .
C20 C 0.3657(7) 1.2195(6) 0.0871(6) 0.1258(19) Uani 1 1 d . . . . .
H20 H 0.4020 1.2860 0.0987 0.151 Uiso 1 1 calc R U . . .

loop_
_atom_site_aniso_label
_atom_site_aniso_U_11
_atom_site_aniso_U_22
_atom_site_aniso_U_33
_atom_site_aniso_U_23
_atom_site_aniso_U_13
_atom_site_aniso_U_12
Br1 0.1224(4) 0.1739(5) 0.0597(2) -0.0686(3) 0.0072(2) -0.0393(3)
S1 0.0692(5) 0.0506(5) 0.0585(4) -0.0208(4) 0.0000(4) -0.0088(4)
N2 0.0570(14) 0.0500(14) 0.0422(12) -0.0239(11) 0.0017(10) -0.0041(11)
N3 0.0552(14) 0.0580(15) 0.0379(12) -0.0129(11) 0.0032(10) -0.0009(12)
N1 0.0610(15) 0.0672(17) 0.0724(16) -0.0452(15) -0.0126(13) 0.0026(13)
C11 0.0473(15) 0.0361(14) 0.0431(14) -0.0183(12) 0.0014(12) -0.0050(12)
C10 0.0464(15) 0.0474(16) 0.0422(14) -0.0187(13) -0.0017(12) -0.0021(12)
C7 0.0474(15) 0.0530(18) 0.0480(15) -0.0257(14) -0.0147(12) -0.0009(13)
C16 0.0485(16) 0.0574(18) 0.0493(16) -0.0269(14) 0.0013(13) -0.0029(13)
C12 0.0488(16) 0.0645(19) 0.0562(17) -0.0299(15) 0.0004(13) 0.0000(14)
C9 0.0597(17) 0.0524(17) 0.0475(15) -0.0188(14) 0.0008(13) -0.0068(14)
C15 0.0580(18) 0.074(2) 0.0530(17) -0.0319(16) -0.0072(14) -0.0066(15)
C14 0.074(2) 0.067(2) 0.0456(16) -0.0309(15) 0.0045(15) -0.0204(16)
C8 0.0598(18) 0.064(2) 0.0404(15) -0.0222(15) -0.0014(13) 0.0009(15)
C13 0.062(2) 0.080(2) 0.0609(19) -0.0412(17) 0.0167(16) -0.0117(16)
C5 0.0652(19) 0.0505(19) 0.076(2) -0.0251(17) -0.0239(17) -0.0010(15)
C6 0.065(2) 0.053(2) 0.094(2) -0.0420(19) -0.0310(18) 0.0067(16)
C18 0.0590(19) 0.070(2) 0.0464(17) -0.0176(16) 0.0112(15) -0.0152(17)
C23 0.081(2) 0.058(2) 0.0546(18) -0.0112(17) 0.0008(17) -0.0097(18)
C17 0.0616(19) 0.079(2) 0.0497(17) -0.0097(17) 0.0063(15) -0.0018(17)
C4 0.096(3) 0.056(2) 0.112(3) -0.026(2) -0.019(2) -0.018(2)
C22 0.096(3) 0.077(3) 0.069(2) -0.009(2) 0.008(2) -0.004(2)
C1 0.099(3) 0.084(3) 0.142(4) -0.076(3) -0.026(3) 0.008(2)
C3 0.139(4) 0.060(3) 0.163(5) -0.041(3) -0.039(4) -0.020(3)
C21 0.107(4) 0.079(3) 0.114(4) -0.032(3) 0.046(3) -0.014(3)
C19 0.100(3) 0.116(4) 0.109(3) -0.056(3) 0.000(2) -0.030(3)
C2 0.133(4) 0.071(3) 0.195(6) -0.082(4) -0.049(4) 0.004(3)
C20 0.141(5) 0.102(4) 0.161(5) -0.080(4) 0.037(4) -0.062(4)

loop_
_atom_type_symbol
_atom_type_description
_atom_type_scat_dispersion_real
_atom_type_scat_dispersion_imag
_atom_type_scat_source
C C 0.0033 0.0016 'International Tables Vol C Tables 4.2.6.8 and 6.1.1.4'
H H 0.0000 0.0000 'International Tables Vol C Tables 4.2.6.8 and 6.1.1.4'
Br Br -0.2901 2.4595 'International Tables Vol C Tables 4.2.6.8 and 6.1.1.4'
N N 0.0061 0.0033 'International Tables Vol C Tables 4.2.6.8 and 6.1.1.4'
S S 0.1246 0.1234 'International Tables Vol C Tables 4.2.6.8 and 6.1.1.4'

loop_
_geom_angle_atom_site_label_1
_geom_angle_atom_site_label_2
_geom_angle_atom_site_label_3
_geom_angle
_geom_angle_site_symmetry_1
_geom_angle_site_symmetry_3
_geom_angle_publ_flag
C5 S1 C7 88.61(15) . . ?
C7 N2 C8 120.4(2) . . ?
C7 N2 C10 125.1(2) . . ?
C8 N2 C10 110.8(2) . . ?
C8 N3 C9 104.4(2) . . ?
C8 N3 C17 111.1(2) . . ?
C9 N3 C17 113.4(2) . . ?
C7 N1 C6 109.9(3) . . ?
C16 C11 C12 118.6(2) . . ?
C16 C11 C10 121.5(2) . . ?
C12 C11 C10 119.8(2) . . ?
N2 C10 C11 114.5(2) . . ?
N2 C10 C9 100.4(2) . . ?
C11 C10 C9 113.4(2) . . ?
N2 C10 H10 109.4 . . ?
C11 C10 H10 109.4 . . ?
C9 C10 H10 109.4 . . ?
N1 C7 N2 123.3(2) . . ?
N1 C7 S1 116.0(2) . . ?
N2 C7 S1 120.7(2) . . ?
C15 C16 C11 120.7(2) . . ?
C15 C16 H16 119.6 . . ?
C11 C16 H16 119.6 . . ?
C13 C12 C11 121.0(3) . . ?
C13 C12 H12 119.5 . . ?
C11 C12 H12 119.5 . . ?
N3 C9 C10 103.3(2) . . ?
N3 C9 H9A 111.1 . . ?
C10 C9 H9A 111.1 . . ?
N3 C9 H9B 111.1 . . ?
C10 C9 H9B 111.1 . . ?
H9A C9 H9B 109.1 . . ?
C14 C15 C16 119.1(3) . . ?
C14 C15 H15 120.5 . . ?
C16 C15 H15 120.5 . . ?
C13 C14 C15 121.5(3) . . ?
C13 C14 Br1 119.3(2) . . ?
C15 C14 Br1 119.2(2) . . ?
N3 C8 N2 103.6(2) . . ?
N3 C8 H8A 111.0 . . ?
N2 C8 H8A 111.0 . . ?
N3 C8 H8B 111.0 . . ?
N2 C8 H8B 111.0 . . ?
H8A C8 H8B 109.0 . . ?
C14 C13 C12 119.1(3) . . ?
C14 C13 H13 120.4 . . ?
C12 C13 H13 120.4 . . ?
C4 C5 C6 121.7(3) . . ?
C4 C5 S1 128.9(3) . . ?
C6 C5 S1 109.4(2) . . ?
N1 C6 C5 116.1(3) . . ?
N1 C6 C1 124.8(4) . . ?
C5 C6 C1 119.1(3) . . ?
C19 C18 C23 116.7(4) . . ?
C19 C18 C17 122.2(3) . . ?
C23 C18 C17 121.1(3) . . ?
C18 C23 C22 122.6(4) . . ?
C18 C23 H23 118.7 . . ?
C22 C23 H23 118.7 . . ?
N3 C17 C18 111.8(2) . . ?
N3 C17 H17A 109.3 . . ?
C18 C17 H17A 109.3 . . ?
N3 C17 H17B 109.3 . . ?
C18 C17 H17B 109.3 . . ?
H17A C17 H17B 107.9 . . ?
C3 C4 C5 118.1(4) . . ?
C3 C4 H4 120.9 . . ?
C5 C4 H4 120.9 . . ?
C21 C22 C23 120.2(4) . . ?
C21 C22 H22 119.9 . . ?
C23 C22 H22 119.9 . . ?
C2 C1 C6 118.1(4) . . ?
C2 C1 H1 121.0 . . ?
C6 C1 H1 121.0 . . ?
C4 C3 C2 120.9(5) . . ?
C4 C3 H3 119.6 . . ?
C2 C3 H3 119.6 . . ?
C22 C21 C20 120.5(5) . . ?
C22 C21 H21 119.8 . . ?
C20 C21 H21 119.8 . . ?
C18 C19 C20 120.3(4) . . ?
C18 C19 H19 119.8 . . ?
C20 C19 H19 119.8 . . ?
C3 C2 C1 122.0(4) . . ?
C3 C2 H2 119.0 . . ?
C1 C2 H2 119.0 . . ?
C21 C20 C19 119.6(4) . . ?
C21 C20 H20 120.2 . . ?
C19 C20 H20 120.2 . . ?

loop_
_geom_bond_atom_site_label_1
_geom_bond_atom_site_label_2
_geom_bond_distance
_geom_bond_site_symmetry_2
_geom_bond_publ_flag
Br1 C14 1.904(3) . ?
S1 C5 1.738(3) . ?
S1 C7 1.759(3) . ?
N2 C7 1.344(3) . ?
N2 C8 1.456(3) . ?
N2 C10 1.476(3) . ?
N3 C8 1.446(3) . ?
N3 C9 1.458(3) . ?
N3 C17 1.467(3) . ?
N1 C7 1.302(3) . ?
N1 C6 1.389(4) . ?
C11 C16 1.380(3) . ?
C11 C12 1.379(4) . ?
C11 C10 1.510(3) . ?
C10 C9 1.526(4) . ?
C10 H10 0.9800 . ?
C16 C15 1.376(4) . ?
C16 H16 0.9300 . ?
C12 C13 1.377(4) . ?
C12 H12 0.9300 . ?
C9 H9A 0.9700 . ?
C9 H9B 0.9700 . ?
C15 C14 1.371(4) . ?
C15 H15 0.9300 . ?
C14 C13 1.357(4) . ?
C8 H8A 0.9700 . ?
C8 H8B 0.9700 . ?
C13 H13 0.9300 . ?
C5 C4 1.388(4) . ?
C5 C6 1.390(4) . ?
C6 C1 1.395(5) . ?
C18 C19 1.360(5) . ?
C18 C23 1.363(4) . ?
C18 C17 1.496(4) . ?
C23 C22 1.375(5) . ?
C23 H23 0.9300 . ?
C17 H17A 0.9700 . ?
C17 H17B 0.9700 . ?
C4 C3 1.363(6) . ?
C4 H4 0.9300 . ?
C22 C21 1.315(6) . ?
C22 H22 0.9300 . ?
C1 C2 1.379(7) . ?
C1 H1 0.9300 . ?
C3 C2 1.368(7) . ?
C3 H3 0.9300 . ?
C21 C20 1.345(7) . ?
C21 H21 0.9300 . ?
C19 C20 1.421(7) . ?
C19 H19 0.9300 . ?
C2 H2 0.9300 . ?
C20 H20 0.9300 . ?

loop_
_geom_torsion_atom_site_label_1
_geom_torsion_atom_site_label_2
_geom_torsion_atom_site_label_3
_geom_torsion_atom_site_label_4
_geom_torsion
_geom_torsion_site_symmetry_1
_geom_torsion_site_symmetry_2
_geom_torsion_site_symmetry_3
_geom_torsion_site_symmetry_4
_geom_torsion_publ_flag
C7 N2 C10 C11 67.5(3) . . . . ?
C8 N2 C10 C11 -134.3(2) . . . . ?
C7 N2 C10 C9 -170.6(2) . . . . ?
C8 N2 C10 C9 -12.4(3) . . . . ?
C16 C11 C10 N2 47.8(3) . . . . ?
C12 C11 C10 N2 -134.9(3) . . . . ?
C16 C11 C10 C9 -66.7(3) . . . . ?
C12 C11 C10 C9 110.6(3) . . . . ?
C6 N1 C7 N2 177.7(2) . . . . ?
C6 N1 C7 S1 0.2(3) . . . . ?
C8 N2 C7 N1 11.6(4) . . . . ?
C10 N2 C7 N1 167.9(2) . . . . ?
C8 N2 C7 S1 -170.95(19) . . . . ?
C10 N2 C7 S1 -14.7(3) . . . . ?
C5 S1 C7 N1 -0.3(2) . . . . ?
C5 S1 C7 N2 -177.9(2) . . . . ?
C12 C11 C16 C15 0.2(4) . . . . ?
C10 C11 C16 C15 177.5(2) . . . . ?
C16 C11 C12 C13 0.4(4) . . . . ?
C10 C11 C12 C13 -176.9(3) . . . . ?
C8 N3 C9 C10 -43.0(3) . . . . ?
C17 N3 C9 C10 -164.0(2) . . . . ?
N2 C10 C9 N3 33.1(2) . . . . ?
C11 C10 C9 N3 155.6(2) . . . . ?
C11 C16 C15 C14 -1.6(4) . . . . ?
C16 C15 C14 C13 2.4(5) . . . . ?
C16 C15 C14 Br1 -178.8(2) . . . . ?
C9 N3 C8 N2 34.5(3) . . . . ?
C17 N3 C8 N2 157.1(2) . . . . ?
C7 N2 C8 N3 146.4(2) . . . . ?
C10 N2 C8 N3 -13.0(3) . . . . ?
C15 C14 C13 C12 -1.8(5) . . . . ?
Br1 C14 C13 C12 179.4(2) . . . . ?
C11 C12 C13 C14 0.3(5) . . . . ?
C7 S1 C5 C4 -178.5(3) . . . . ?
C7 S1 C5 C6 0.3(2) . . . . ?
C7 N1 C6 C5 0.1(4) . . . . ?
C7 N1 C6 C1 -179.9(3) . . . . ?
C4 C5 C6 N1 178.6(3) . . . . ?
S1 C5 C6 N1 -0.4(3) . . . . ?
C4 C5 C6 C1 -1.4(5) . . . . ?
S1 C5 C6 C1 179.7(3) . . . . ?
C19 C18 C23 C22 -0.2(5) . . . . ?
C17 C18 C23 C22 -178.9(3) . . . . ?
C8 N3 C17 C18 174.5(3) . . . . ?
C9 N3 C17 C18 -68.3(3) . . . . ?
C19 C18 C17 N3 114.9(3) . . . . ?
C23 C18 C17 N3 -66.4(4) . . . . ?
C6 C5 C4 C3 1.4(5) . . . . ?
S1 C5 C4 C3 -179.9(3) . . . . ?
C18 C23 C22 C21 0.8(5) . . . . ?
N1 C6 C1 C2 -179.9(4) . . . . ?
C5 C6 C1 C2 0.0(5) . . . . ?
C5 C4 C3 C2 -0.1(7) . . . . ?
C23 C22 C21 C20 -1.2(6) . . . . ?
C23 C18 C19 C20 0.0(5) . . . . ?
C17 C18 C19 C20 178.7(3) . . . . ?
C4 C3 C2 C1 -1.3(8) . . . . ?
C6 C1 C2 C3 1.3(7) . . . . ?
C22 C21 C20 C19 1.0(7) . . . . ?
C18 C19 C20 C21 -0.4(7) . . . . ?
